data_7228960
loop_
_publ_author_name
'Shen, Guangyu'
'Gou, Fei'
'Cheng, Jinghui'
'Zhang, Xiaohong'
'Zhou, Xiangge'
'Xiang, Haifeng'

_publ_section_title
;
 Chiral and non-conjugated fluorescent salen ligands: AIE, anion probes,
 chiral recognition of unprotected amino acids, and cell imaging
 applications
;
_journal_issue 64
_journal_name_full 'RSC Adv.'
_journal_page_first 40640
_journal_paper_doi 10.1039/C7RA08267C
_journal_volume 7
_journal_year 2017
_chemical_absolute_configuration syn
_chemical_formula_moiety '3(C10 H10 F N O)'
_chemical_formula_sum 'C30 H30 F3 N3 O3'
_chemical_formula_weight 537.57
_space_group_crystal_system trigonal
_space_group_IT_number 152
_space_group_name_Hall 'P 31 2"'
_space_group_name_H-M_alt 'P 31 2 1'
_symmetry_space_group_name_Hall 'P 31 2"'
_symmetry_space_group_name_H-M 'P 31 2 1'
_atom_sites_solution_hydrogens geom
_atom_sites_solution_primary direct
_audit_creation_date 2016-07-15
_audit_creation_method
;
Olex2 1.2
(compiled 2016.02.19 svn.r3266 for OlexSys, GUI svn.r5155)
;
_audit_update_record
;
2016-07-23 deposited with the CCDC.
2017-08-14 downloaded from the CCDC.
;
_cell_angle_alpha 90
_cell_angle_beta 90
_cell_angle_gamma 120
_cell_formula_units_Z 6
_cell_length_a 11.1476(2)
_cell_length_b 11.1476(2)
_cell_length_c 38.1525(8)
_cell_measurement_reflns_used 7219
_cell_measurement_temperature 294.33(10)
_cell_measurement_theta_max 72.6170
_cell_measurement_theta_min 4.5760
_cell_volume 4105.98(14)
_computing_cell_refinement
;
CrysAlisPro, Agilent Technologies,
Version 1.171.37.35 (release 13-08-2014 CrysAlis171 .NET)
(compiled Aug 13 2014,18:06:01)
;
_computing_data_collection
;
CrysAlisPro, Agilent Technologies,
Version 1.171.37.35 (release 13-08-2014 CrysAlis171 .NET)
(compiled Aug 13 2014,18:06:01)
;
_computing_data_reduction
;
CrysAlisPro, Agilent Technologies,
Version 1.171.37.35 (release 13-08-2014 CrysAlis171 .NET)
(compiled Aug 13 2014,18:06:01)
;
_computing_molecular_graphics 'Olex2 (Dolomanov et al., 2009)'
_computing_publication_material 'Olex2 (Dolomanov et al., 2009)'
_computing_structure_refinement 'ShelXL (Sheldrick, 2015)'
_computing_structure_solution 'ShelXT (Sheldrick, 2015)'
_diffrn_ambient_environment air
_diffrn_ambient_temperature 294.33(10)
_diffrn_detector 'CCD plate'
_diffrn_detector_area_resol_mean 15.9595
_diffrn_detector_type EosS2
_diffrn_measured_fraction_theta_full 0.999
_diffrn_measured_fraction_theta_max 0.988
_diffrn_measurement_details
;
#__ type_ start__ end____ width___ exp.time_
  1 omega   23.00   89.00   1.0000    1.0000
omega____ theta____ kappa____ phi______ frames
    -       36.0421 -125.0000   60.0000 66

#__ type_ start__ end____ width___ exp.time_
  2 omega   23.00   89.00   1.0000    1.0000
omega____ theta____ kappa____ phi______ frames
    -       36.0421 -125.0000  150.0000 66

#__ type_ start__ end____ width___ exp.time_
  3 omega    1.00   28.00   1.0000    1.0000
omega____ theta____ kappa____ phi______ frames
    -       36.0421   92.0000   55.9865 27

#__ type_ start__ end____ width___ exp.time_
  4 omega    1.00   75.00   1.0000    1.0000
omega____ theta____ kappa____ phi______ frames
    -       36.0421  -99.0000 -150.0000 74

#__ type_ start__ end____ width___ exp.time_
  5 omega    1.00   75.00   1.0000    1.0000
omega____ theta____ kappa____ phi______ frames
    -       36.0421  -99.0000  -60.0000 74

#__ type_ start__ end____ width___ exp.time_
  6 omega   38.00   91.00   1.0000    1.9000
omega____ theta____ kappa____ phi______ frames
    -      108.0000  -30.0000  150.0000 53

#__ type_ start__ end____ width___ exp.time_
  7 omega  100.00  178.00   1.0000    1.9000
omega____ theta____ kappa____ phi______ frames
    -      108.0000  111.0000  -60.0000 78

#__ type_ start__ end____ width___ exp.time_
  8 omega   38.00   91.00   1.0000    1.9000
omega____ theta____ kappa____ phi______ frames
    -      108.0000  -30.0000   30.0000 53

#__ type_ start__ end____ width___ exp.time_
  9 omega   40.00   98.00   1.0000    1.9000
omega____ theta____ kappa____ phi______ frames
    -      108.0000  -45.0000    0.0000 58

#__ type_ start__ end____ width___ exp.time_
 10 omega   38.00   91.00   1.0000    1.9000
omega____ theta____ kappa____ phi______ frames
    -      108.0000  -30.0000   60.0000 53

#__ type_ start__ end____ width___ exp.time_
 11 omega   87.00  178.00   1.0000    1.9000
omega____ theta____ kappa____ phi______ frames
    -      108.0000   30.0000   60.0000 91

#__ type_ start__ end____ width___ exp.time_
 12 omega    9.00   60.00   1.0000    1.0000
omega____ theta____ kappa____ phi______ frames
    -       36.0421   77.0000  150.0000 51

#__ type_ start__ end____ width___ exp.time_
 13 omega    9.00  104.00   1.0000    1.0000
omega____ theta____ kappa____ phi______ frames
    -       36.0421   77.0000  -90.0000 95
;
_diffrn_measurement_device 'four-circle diffractometer'
_diffrn_measurement_device_type 'New Gemini, Dual, Cu at zero, EosS2'
_diffrn_measurement_method '\w scans'
_diffrn_orient_matrix_UB_11 0.1200743000
_diffrn_orient_matrix_UB_12 0.0106675000
_diffrn_orient_matrix_UB_13 -0.0223353000
_diffrn_orient_matrix_UB_21 0.0876191000
_diffrn_orient_matrix_UB_22 0.1549339000
_diffrn_orient_matrix_UB_23 0.0091947000
_diffrn_orient_matrix_UB_31 0.0579400000
_diffrn_orient_matrix_UB_32 -0.0366778000
_diffrn_orient_matrix_UB_33 0.0323739000
_diffrn_radiation_monochromator graphite
_diffrn_radiation_probe x-ray
_diffrn_radiation_type CuK\a
_diffrn_radiation_wavelength 1.54184
_diffrn_reflns_av_R_equivalents 0.0316
_diffrn_reflns_av_unetI/netI 0.0299
_diffrn_reflns_Laue_measured_fraction_full 0.999
_diffrn_reflns_Laue_measured_fraction_max 0.988
_diffrn_reflns_limit_h_max 13
_diffrn_reflns_limit_h_min -13
_diffrn_reflns_limit_k_max 11
_diffrn_reflns_limit_k_min -12
_diffrn_reflns_limit_l_max 46
_diffrn_reflns_limit_l_min -29
_diffrn_reflns_number 15282
_diffrn_reflns_point_group_measured_fraction_full 0.985
_diffrn_reflns_point_group_measured_fraction_max 0.964
_diffrn_reflns_theta_full 67.684
_diffrn_reflns_theta_max 72.555
_diffrn_reflns_theta_min 4.580
_diffrn_source 'Enhance (Cu) X-ray Source'
_exptl_absorpt_coefficient_mu 0.824
_exptl_absorpt_correction_T_max 1.00000
_exptl_absorpt_correction_T_min 0.60431
_exptl_absorpt_correction_type multi-scan
_exptl_absorpt_process_details
;
CrysAlisPro, Agilent Technologies,
Version 1.171.37.35 (release 13-08-2014 CrysAlis171 .NET)
(compiled Aug 13 2014,18:06:01)
Empirical absorption correction using spherical harmonics,
 implemented in SCALE3 ABSPACK scaling algorithm.
;
_exptl_crystal_colour 'clear yellowish yellow'
_exptl_crystal_colour_lustre clear
_exptl_crystal_colour_modifier yellowish
_exptl_crystal_colour_primary yellow
_exptl_crystal_density_diffrn 1.304
_exptl_crystal_description block
_exptl_crystal_F_000 1692
_exptl_crystal_size_max 0.8
_exptl_crystal_size_mid 0.7
_exptl_crystal_size_min 0.3
_refine_diff_density_max 0.183
_refine_diff_density_min -0.324
_refine_diff_density_rms 0.059
_refine_ls_abs_structure_details
;
 Flack x determined using 1922 quotients [(I+)-(I-)]/[(I+)+(I-)]
 (Parsons, Flack and Wagner, Acta Cryst. B69 (2013) 249-259).
;
_refine_ls_abs_structure_Flack -0.05(7)
_refine_ls_extinction_method none
_refine_ls_goodness_of_fit_ref 1.094
_refine_ls_hydrogen_treatment constr
_refine_ls_matrix_type full
_refine_ls_number_parameters 355
_refine_ls_number_reflns 5245
_refine_ls_number_restraints 0
_refine_ls_restrained_S_all 1.094
_refine_ls_R_factor_all 0.0491
_refine_ls_R_factor_gt 0.0477
_refine_ls_shift/su_max 0.000
_refine_ls_shift/su_mean 0.000
_refine_ls_structure_factor_coef Fsqd
_refine_ls_weighting_details 'w=1/[\s^2^(Fo^2^)+(0.0860P)^2^+0.0740P] where P=(Fo^2^+2Fc^2^)/3'
_refine_ls_weighting_scheme calc
_refine_ls_wR_factor_gt 0.1236
_refine_ls_wR_factor_ref 0.1256
_reflns_Friedel_coverage 0.689
_reflns_Friedel_fraction_full 0.965
_reflns_Friedel_fraction_max 0.932
_reflns_number_gt 5035
_reflns_number_total 5245
_reflns_threshold_expression 'I > 2\s(I)'
_cod_data_source_file c7ra08267c2.cif
_cod_data_source_block zxg-ss-f-130k
_cod_original_cell_volume 4106.0(2)
_cod_database_code 7228960
_shelx_space_group_comment
;
The symmetry employed for this shelxl refinement is uniquely defined
by the following loop, which should always be used as a source of
symmetry information in preference to the above space-group names.
They are only intended as comments.
;
_reflns_odcompleteness_completeness 99.79
_reflns_odcompleteness_iscentric 1
_reflns_odcompleteness_theta 66.97
_olex2_refinement_description
;
1. Fixed Uiso
 At 1.2 times of:
  All C(H) groups, All C(H,H) groups
 At 1.5 times of:
  All O(H) groups
2.a Ternary CH refined with riding coordinates:
 C00H(H00J), C00K(H00K), C00L(H00L)
2.b Secondary CH2 refined with riding coordinates:
 C00N(H00A,H00B), C00T(H00C,H00E), C00Z(H00G,H00H), C010(H01A,H01B), C012(H01C,
 H01D), C013(H01E,H01F)
2.c Aromatic/amide H refined with riding coordinates:
 C00D(H00D), C00F(H00F), C00G(H00I), C00P(H00P), C00Q(H00Q), C00S(H00S),
 C00U(H00U), C00V(H00V), C00W(H00W), C00X(H00X), C00Y(H00Y), C011(H011)
2.d Idealised tetrahedral OH refined as rotating group:
 O004(H004), O005(H005), O006(H006)
;
_shelx_shelxl_version_number 2014/7
_olex2_date_sample_data_collection 2016-07-14
_olex2_submission_special_instructions 'No special instructions were received'

loop_
_space_group_symop_operation_xyz
'x, y, z'
'-y, x-y, z+1/3'
'-x+y, -x, z+2/3'
'y, x, -z'
'x-y, -y, -z+2/3'
'-x, -x+y, -z+1/3'

loop_
_atom_site_label
_atom_site_type_symbol
_atom_site_fract_x
_atom_site_fract_y
_atom_site_fract_z
_atom_site_U_iso_or_equiv
_atom_site_adp_type
_atom_site_occupancy
_atom_site_site_symmetry_order
_atom_site_calc_flag
_atom_site_refinement_flags_posn
F001 F 0.47260(17) 0.6098(2) 0.15579(4) 0.0442(4) Uani 1 1 d .
F002 F 0.93716(19) 1.0867(2) 0.27159(5) 0.0453(4) Uani 1 1 d .
F003 F -0.0907(2) 0.5944(2) 0.32182(5) 0.0488(5) Uani 1 1 d .
O004 O 0.6403(2) 0.5031(2) 0.15871(5) 0.0326(4) Uani 1 1 d .
H004 H 0.6989 0.4783 0.1625 0.049 Uiso 1 1 calc GR
O005 O 0.7131(2) 1.1128(2) 0.26067(4) 0.0337(4) Uani 1 1 d .
H005 H 0.6546 1.1392 0.2594 0.051 Uiso 1 1 calc GR
O006 O 0.0654(2) 0.8553(2) 0.29950(6) 0.0411(5) Uani 1 1 d .
H006 H 0.1262 0.9339 0.2925 0.062 Uiso 1 1 calc GR
N007 N 0.2729(2) 1.0292(2) 0.26324(5) 0.0288(5) Uani 1 1 d .
N008 N 0.8627(2) 0.5217(2) 0.18232(5) 0.0274(5) Uani 1 1 d .
N009 N 0.5605(2) 1.2097(2) 0.28367(5) 0.0276(4) Uani 1 1 d .
C00A C 0.7763(3) 1.1477(3) 0.29225(6) 0.0285(5) Uani 1 1 d .
C00B C 0.2119(3) 0.7921(3) 0.26728(6) 0.0269(5) Uani 1 1 d .
C00C C 0.7308(3) 1.2000(3) 0.31956(6) 0.0280(5) Uani 1 1 d .
C00D C 0.6190(3) 1.2293(3) 0.31359(6) 0.0279(5) Uani 1 1 d .
H00D H 0.5889 1.2638 0.3324 0.034 Uiso 1 1 calc R
C00E C 0.6742(3) 0.6184(3) 0.17694(6) 0.0280(5) Uani 1 1 d .
C00F C 0.2974(3) 0.9334(3) 0.25427(6) 0.0272(5) Uani 1 1 d .
H00F H 0.3724 0.9542 0.2389 0.033 Uiso 1 1 calc R
C00G C 0.8857(3) 0.6278(3) 0.20021(6) 0.0282(5) Uani 1 1 d .
H00I H 0.9641 0.6701 0.2152 0.034 Uiso 1 1 calc R
C00H C 0.9556(3) 0.4653(3) 0.18337(6) 0.0287(5) Uani 1 1 d .
H00J H 1.0168 0.5017 0.2044 0.034 Uiso 1 1 calc R
C00I C 0.7937(3) 0.6852(3) 0.19798(6) 0.0278(5) Uani 1 1 d .
C00J C 0.8926(3) 1.1362(3) 0.29806(7) 0.0327(6) Uani 1 1 d .
C00K C 0.3595(3) 1.1694(3) 0.24957(6) 0.0278(5) Uani 1 1 d .
H00K H 0.4110 1.1654 0.2286 0.033 Uiso 1 1 calc R
C00L C 0.4640(3) 1.2598(3) 0.27759(6) 0.0271(5) Uani 1 1 d .
H00L H 0.4143 1.2548 0.2998 0.033 Uiso 1 1 calc R
C00M C 0.0984(3) 0.7611(3) 0.28938(7) 0.0298(5) Uani 1 1 d .
C00N C 0.4530(3) 1.4673(3) 0.25425(7) 0.0355(6) Uani 1 1 d .
H00A H 0.4002 1.4696 0.2749 0.043 Uiso 1 1 calc R
H00B H 0.5099 1.5631 0.2454 0.043 Uiso 1 1 calc R
C00O C 0.0181(3) 0.6246(3) 0.30091(7) 0.0339(6) Uani 1 1 d .
C00P C 0.8022(3) 1.2348(3) 0.35151(7) 0.0353(6) Uani 1 1 d .
H00P H 0.7705 1.2682 0.3702 0.042 Uiso 1 1 calc R
C00Q C 0.2408(3) 0.6883(3) 0.25819(6) 0.0317(6) Uani 1 1 d .
H00Q H 0.3168 0.7096 0.2431 0.038 Uiso 1 1 calc R
C00R C 0.5889(3) 0.6754(3) 0.17553(7) 0.0334(6) Uani 1 1 d .
C00S C 0.6164(3) 0.7937(3) 0.19354(7) 0.0387(6) Uani 1 1 d .
H00S H 0.5557 0.8301 0.1918 0.046 Uiso 1 1 calc R
C00T C 0.3527(3) 1.3771(3) 0.22584(7) 0.0363(6) Uani 1 1 d .
H00C H 0.4052 1.3800 0.2046 0.044 Uiso 1 1 calc R
H00E H 0.2907 1.4134 0.2196 0.044 Uiso 1 1 calc R
C00U C 0.9173(3) 1.2217(3) 0.35627(7) 0.0387(7) Uani 1 1 d .
H00U H 0.9649 1.2463 0.3781 0.046 Uiso 1 1 calc R
C00V C 0.0478(3) 0.5230(3) 0.29224(7) 0.0371(6) Uani 1 1 d .
H00V H -0.0084 0.4315 0.3008 0.045 Uiso 1 1 calc R
C00W C 0.1610(3) 0.5546(3) 0.27070(7) 0.0374(6) Uani 1 1 d .
H00W H 0.1830 0.4851 0.2647 0.045 Uiso 1 1 calc R
C00X C 0.9637(3) 1.1723(3) 0.32913(8) 0.0383(6) Uani 1 1 d .
H00X H 1.0437 1.1636 0.3321 0.046 Uiso 1 1 calc R
C00Y C 0.8218(3) 0.8048(3) 0.21650(7) 0.0358(6) Uani 1 1 d .
H00Y H 0.9022 0.8495 0.2308 0.043 Uiso 1 1 calc R
C00Z C 0.2663(3) 1.2274(3) 0.23851(7) 0.0355(6) Uani 1 1 d .
H00G H 0.2037 1.1696 0.2195 0.043 Uiso 1 1 calc R
H00H H 0.2085 1.2237 0.2586 0.043 Uiso 1 1 calc R
C010 C 0.5474(3) 1.4110(3) 0.26514(7) 0.0324(6) Uani 1 1 d .
H01A H 0.6092 1.4690 0.2843 0.039 Uiso 1 1 calc R
H01B H 0.6060 1.4168 0.2450 0.039 Uiso 1 1 calc R
C011 C 0.7348(4) 0.8590(3) 0.21438(7) 0.0400(7) Uani 1 1 d .
H011 H 0.7554 0.9404 0.2271 0.048 Uiso 1 1 calc R
C012 C 0.8691(3) 0.3083(3) 0.18546(9) 0.0403(6) Uani 1 1 d .
H01C H 0.8165 0.2818 0.2077 0.048 Uiso 1 1 calc R
H01D H 0.8015 0.2739 0.1660 0.048 Uiso 1 1 calc R
C013 C 0.9574(4) 0.2400(4) 0.18353(11) 0.0569(9) Uani 1 1 d .
H01E H 0.8971 0.1380 0.1841 0.068 Uiso 1 1 calc R
H01F H 1.0202 0.2680 0.2040 0.068 Uiso 1 1 calc R

loop_
_atom_site_aniso_label
_atom_site_aniso_U_11
_atom_site_aniso_U_22
_atom_site_aniso_U_33
_atom_site_aniso_U_23
_atom_site_aniso_U_13
_atom_site_aniso_U_12
F001 0.0267(8) 0.0545(12) 0.0490(9) 0.0129(8) -0.0026(7) 0.0186(8)
F002 0.0365(9) 0.0543(12) 0.0551(9) -0.0042(8) -0.0009(7) 0.0303(9)
F003 0.0370(10) 0.0400(10) 0.0622(10) 0.0150(8) 0.0191(8) 0.0139(9)
O004 0.0271(10) 0.0316(10) 0.0357(9) -0.0038(7) -0.0046(7) 0.0121(8)
O005 0.0334(10) 0.0427(12) 0.0313(8) -0.0060(7) -0.0047(7) 0.0238(9)
O006 0.0337(11) 0.0312(11) 0.0587(11) 0.0104(9) 0.0188(9) 0.0165(9)
N007 0.0231(11) 0.0273(11) 0.0326(10) 0.0019(8) 0.0025(8) 0.0102(9)
N008 0.0232(10) 0.0299(12) 0.0285(9) -0.0012(8) 0.0010(7) 0.0130(9)
N009 0.0249(10) 0.0264(11) 0.0312(10) 0.0005(8) 0.0014(8) 0.0126(9)
C00A 0.0252(13) 0.0214(12) 0.0332(12) 0.0015(9) -0.0016(9) 0.0073(10)
C00B 0.0226(12) 0.0304(13) 0.0258(10) -0.0004(9) -0.0028(9) 0.0118(11)
C00C 0.0260(12) 0.0206(12) 0.0327(11) 0.0036(9) -0.0002(9) 0.0082(10)
C00D 0.0281(13) 0.0248(12) 0.0277(11) 0.0009(9) 0.0034(9) 0.0109(11)
C00E 0.0243(12) 0.0289(13) 0.0259(10) 0.0050(9) 0.0043(9) 0.0097(11)
C00F 0.0217(12) 0.0330(14) 0.0257(10) 0.0001(9) -0.0002(9) 0.0127(10)
C00G 0.0222(12) 0.0307(13) 0.0271(10) 0.0008(9) 0.0001(9) 0.0099(11)
C00H 0.0236(12) 0.0304(14) 0.0321(11) 0.0005(10) 0.0003(10) 0.0134(11)
C00I 0.0275(13) 0.0300(13) 0.0248(10) 0.0014(9) 0.0024(9) 0.0135(11)
C00J 0.0288(14) 0.0267(13) 0.0417(13) 0.0025(10) 0.0000(11) 0.0132(11)
C00K 0.0235(12) 0.0289(13) 0.0298(11) 0.0037(9) 0.0043(9) 0.0121(11)
C00L 0.0269(12) 0.0287(13) 0.0278(10) 0.0011(9) 0.0035(9) 0.0155(11)
C00M 0.0244(13) 0.0299(14) 0.0331(12) 0.0023(10) 0.0005(9) 0.0122(11)
C00N 0.0432(16) 0.0315(15) 0.0365(13) 0.0058(10) 0.0081(11) 0.0221(13)
C00O 0.0251(13) 0.0345(15) 0.0360(12) 0.0059(11) 0.0027(10) 0.0103(12)
C00P 0.0397(15) 0.0288(14) 0.0322(11) 0.0005(10) -0.0039(11) 0.0133(12)
C00Q 0.0305(14) 0.0331(14) 0.0307(11) -0.0038(10) -0.0009(10) 0.0153(12)
C00R 0.0269(13) 0.0398(16) 0.0328(12) 0.0133(11) 0.0056(9) 0.0162(12)
C00S 0.0410(16) 0.0430(17) 0.0425(13) 0.0148(12) 0.0126(12) 0.0288(14)
C00T 0.0380(16) 0.0388(16) 0.0364(12) 0.0099(11) 0.0041(11) 0.0224(13)
C00U 0.0389(16) 0.0305(14) 0.0391(13) 0.0025(11) -0.0137(11) 0.0116(13)
C00V 0.0376(16) 0.0241(13) 0.0420(13) 0.0030(10) -0.0025(11) 0.0097(12)
C00W 0.0440(17) 0.0312(14) 0.0399(13) -0.0057(11) -0.0049(11) 0.0210(13)
C00X 0.0297(14) 0.0268(14) 0.0550(16) 0.0079(12) -0.0086(12) 0.0115(12)
C00Y 0.0387(16) 0.0347(15) 0.0333(12) -0.0025(11) -0.0013(11) 0.0180(13)
C00Z 0.0287(14) 0.0382(16) 0.0401(13) 0.0065(11) 0.0012(10) 0.0172(13)
C010 0.0301(14) 0.0261(13) 0.0386(12) -0.0009(10) 0.0004(10) 0.0122(11)
C011 0.0519(19) 0.0352(16) 0.0393(13) 0.0012(11) 0.0067(12) 0.0266(15)
C012 0.0299(14) 0.0308(15) 0.0566(16) 0.0104(12) 0.0104(12) 0.0125(13)
C013 0.045(2) 0.0331(17) 0.096(3) 0.0181(17) 0.0142(19) 0.0219(16)

loop_
_atom_type_symbol
_atom_type_description
_atom_type_scat_dispersion_real
_atom_type_scat_dispersion_imag
_atom_type_scat_source
C C 0.0181 0.0091 'International Tables Vol C Tables 4.2.6.8 and 6.1.1.4'
H H 0.0000 0.0000 'International Tables Vol C Tables 4.2.6.8 and 6.1.1.4'
F F 0.0727 0.0534 'International Tables Vol C Tables 4.2.6.8 and 6.1.1.4'
N N 0.0311 0.0180 'International Tables Vol C Tables 4.2.6.8 and 6.1.1.4'
O O 0.0492 0.0322 'International Tables Vol C Tables 4.2.6.8 and 6.1.1.4'

loop_
_geom_angle_atom_site_label_1
_geom_angle_atom_site_label_2
_geom_angle_atom_site_label_3
_geom_angle
_geom_angle_site_symmetry_1
_geom_angle_site_symmetry_3
C00E O004 H004 109.5 . .
C00A O005 H005 109.5 . .
C00M O006 H006 109.5 . .
C00F N007 C00K 119.8(2) . .
C00G N008 C00H 122.0(2) . .
C00D N009 C00L 119.2(2) . .
O005 C00A C00C 122.4(2) . .
O005 C00A C00J 119.6(2) . .
C00J C00A C00C 118.0(2) . .
C00M C00B C00F 119.3(2) . .
C00Q C00B C00F 121.0(2) . .
C00Q C00B C00M 119.8(2) . .
C00A C00C C00D 120.3(2) . .
C00P C00C C00A 119.1(3) . .
C00P C00C C00D 120.4(3) . .
N009 C00D C00C 121.5(2) . .
N009 C00D H00D 119.3 . .
C00C C00D H00D 119.3 . .
O004 C00E C00I 122.8(2) . .
O004 C00E C00R 119.5(2) . .
C00R C00E C00I 117.7(2) . .
N007 C00F C00B 121.0(2) . .
N007 C00F H00F 119.5 . .
C00B C00F H00F 119.5 . .
N008 C00G H00I 119.4 . .
N008 C00G C00I 121.1(2) . .
C00I C00G H00I 119.4 . .
N008 C00H C00H 108.73(17) . 6_765
N008 C00H H00J 109.6 . .
N008 C00H C012 108.7(2) . .
C00H C00H H00J 109.6 6_765 .
C012 C00H C00H 110.49(18) . 6_765
C012 C00H H00J 109.6 . .
C00E C00I C00G 119.3(2) . .
C00Y C00I C00E 119.5(3) . .
C00Y C00I C00G 121.2(2) . .
F002 C00J C00A 117.9(2) . .
F002 C00J C00X 119.2(3) . .
C00X C00J C00A 122.9(3) . .
N007 C00K H00K 108.9 . .
N007 C00K C00L 109.5(2) . .
N007 C00K C00Z 108.9(2) . .
C00L C00K H00K 108.9 . .
C00L C00K C00Z 111.6(2) . .
C00Z C00K H00K 108.9 . .
N009 C00L C00K 108.9(2) . .
N009 C00L H00L 109.8 . .
N009 C00L C010 108.2(2) . .
C00K C00L H00L 109.8 . .
C00K C00L C010 110.5(2) . .
C010 C00L H00L 109.8 . .
O006 C00M C00B 123.2(2) . .
O006 C00M C00O 119.2(2) . .
C00O C00M C00B 117.6(3) . .
H00A C00N H00B 108.1 . .
C00T C00N H00A 109.5 . .
C00T C00N H00B 109.5 . .
C00T C00N C010 110.6(2) . .
C010 C00N H00A 109.5 . .
C010 C00N H00B 109.5 . .
F003 C00O C00M 117.8(3) . .
F003 C00O C00V 119.7(3) . .
C00V C00O C00M 122.4(3) . .
C00C C00P H00P 119.4 . .
C00U C00P C00C 121.1(3) . .
C00U C00P H00P 119.4 . .
C00B C00Q H00Q 119.4 . .
C00W C00Q C00B 121.2(3) . .
C00W C00Q H00Q 119.4 . .
F001 C00R C00E 117.8(3) . .
F001 C00R C00S 119.3(3) . .
C00S C00R C00E 123.0(3) . .
C00R C00S H00S 120.5 . .
C00R C00S C011 118.9(3) . .
C011 C00S H00S 120.5 . .
C00N C00T H00C 109.6 . .
C00N C00T H00E 109.6 . .
C00N C00T C00Z 110.5(2) . .
H00C C00T H00E 108.1 . .
C00Z C00T H00C 109.6 . .
C00Z C00T H00E 109.6 . .
C00P C00U H00U 120.1 . .
C00P C00U C00X 119.8(3) . .
C00X C00U H00U 120.1 . .
C00O C00V H00V 120.2 . .
C00O C00V C00W 119.7(3) . .
C00W C00V H00V 120.2 . .
C00Q C00W C00V 119.2(3) . .
C00Q C00W H00W 120.4 . .
C00V C00W H00W 120.4 . .
C00J C00X C00U 119.1(3) . .
C00J C00X H00X 120.5 . .
C00U C00X H00X 120.5 . .
C00I C00Y H00Y 119.4 . .
C011 C00Y C00I 121.2(3) . .
C011 C00Y H00Y 119.4 . .
C00K C00Z H00G 109.5 . .
C00K C00Z H00H 109.5 . .
C00T C00Z C00K 110.9(2) . .
C00T C00Z H00G 109.5 . .
C00T C00Z H00H 109.5 . .
H00G C00Z H00H 108.0 . .
C00L C010 H01A 109.3 . .
C00L C010 H01B 109.3 . .
C00N C010 C00L 111.8(2) . .
C00N C010 H01A 109.3 . .
C00N C010 H01B 109.3 . .
H01A C010 H01B 107.9 . .
C00S C011 H011 120.2 . .
C00Y C011 C00S 119.7(3) . .
C00Y C011 H011 120.2 . .
C00H C012 H01C 109.2 . .
C00H C012 H01D 109.2 . .
H01C C012 H01D 107.9 . .
C013 C012 C00H 112.2(2) . .
C013 C012 H01C 109.2 . .
C013 C012 H01D 109.2 . .
C012 C013 C013 110.1(3) . 6_765
C012 C013 H01E 109.6 . .
C012 C013 H01F 109.6 . .
C013 C013 H01E 109.6 6_765 .
C013 C013 H01F 109.6 6_765 .
H01E C013 H01F 108.2 . .

loop_
_geom_bond_atom_site_label_1
_geom_bond_atom_site_label_2
_geom_bond_distance
_geom_bond_site_symmetry_2
F001 C00R 1.354(3) .
F002 C00J 1.358(3) .
F003 C00O 1.346(3) .
O004 H004 0.8400 .
O004 C00E 1.340(3) .
O005 H005 0.8400 .
O005 C00A 1.351(3) .
O006 H006 0.8400 .
O006 C00M 1.332(4) .
N007 C00F 1.275(4) .
N007 C00K 1.462(3) .
N008 C00G 1.276(3) .
N008 C00H 1.456(3) .
N009 C00D 1.278(3) .
N009 C00L 1.458(3) .
C00A C00C 1.407(4) .
C00A C00J 1.383(4) .
C00B C00F 1.461(4) .
C00B C00M 1.412(4) .
C00B C00Q 1.392(4) .
C00C C00D 1.455(4) .
C00C C00P 1.400(4) .
C00D H00D 0.9500 .
C00E C00I 1.408(4) .
C00E C00R 1.384(4) .
C00F H00F 0.9500 .
C00G H00I 0.9500 .
C00G C00I 1.457(4) .
C00H C00H 1.537(5) 6_765
C00H H00J 1.0000 .
C00H C012 1.520(4) .
C00I C00Y 1.399(4) .
C00J C00X 1.370(4) .
C00K H00K 1.0000 .
C00K C00L 1.530(3) .
C00K C00Z 1.532(4) .
C00L H00L 1.0000 .
C00L C010 1.537(4) .
C00M C00O 1.395(4) .
C00N H00A 0.9900 .
C00N H00B 0.9900 .
C00N C00T 1.520(4) .
C00N C010 1.528(4) .
C00O C00V 1.370(4) .
C00P H00P 0.9500 .
C00P C00U 1.375(4) .
C00Q H00Q 0.9500 .
C00Q C00W 1.383(4) .
C00R C00S 1.379(4) .
C00S H00S 0.9500 .
C00S C011 1.394(5) .
C00T H00C 0.9900 .
C00T H00E 0.9900 .
C00T C00Z 1.529(4) .
C00U H00U 0.9500 .
C00U C00X 1.389(4) .
C00V H00V 0.9500 .
C00V C00W 1.396(4) .
C00W H00W 0.9500 .
C00X H00X 0.9500 .
C00Y H00Y 0.9500 .
C00Y C011 1.377(4) .
C00Z H00G 0.9900 .
C00Z H00H 0.9900 .
C010 H01A 0.9900 .
C010 H01B 0.9900 .
C011 H011 0.9500 .
C012 H01C 0.9900 .
C012 H01D 0.9900 .
C012 C013 1.518(5) .
C013 C013 1.527(7) 6_765
C013 H01E 0.9900 .
C013 H01F 0.9900 .
